data_1515917
loop_
_publ_author_name
'Filarowski, Aleksander'
'Kluba, Ma\/lgorzata'
'Cie\'slik-Boczula, Katarzyna'
'Koll, Aleksander'
'Kochel, Andrzej'
'Pandey, Lesley'
'De Borggraeve, Wim M.'
'Van der Auweraer, Mark'
'Catal\'an, Javier'
'Boens, No\"el'

_publ_section_title
;
 Generalized solvent scales as a tool for investigating solvent dependence
 of spectroscopic and kinetic parameters. Application to fluorescent
 BODIPY dyes.
;
_journal_issue 7
_journal_name_full
'Photochemical &amp; photobiological sciences : Official journal of the European Photochemistry Association and the European Society for Photobiology'
_journal_page_first 996
_journal_page_last 1008
_journal_paper_doi 10.1039/c0pp00035c
_journal_volume 9
_journal_year 2010
_chemical_formula_sum 'C21 H21 B F2 N2 O2'
_chemical_formula_weight 382.21
_chemical_name_common
;
8-(4-(methoxycarbonyl)phenyl) -1,3,5,7-tetramethyl-4,4-
difluoro-3a, 4a-diaza-4-bora-s-indacene
;
_chemical_name_systematic
;
8-[4-(methoxycarbonyl)phenyl]
-1,3,5,7-tetramethyl-4,4-difluoro-3a,
4a-diaza-4-bora-s-indacene
;
_space_group_IT_number 5
_symmetry_cell_setting monoclinic
_symmetry_space_group_name_Hall 'C 2y'
_symmetry_space_group_name_H-M 'C 1 2 1'
_atom_sites_solution_hydrogens geom
_atom_sites_solution_primary direct
_atom_sites_solution_secondary difmap
_audit_creation_method SHELXL-97
_cell_angle_alpha 90.00
_cell_angle_beta 90.19(4)
_cell_angle_gamma 90.00
_cell_formula_units_Z 4
_cell_length_a 32.787(6)
_cell_length_b 7.992(5)
_cell_length_c 7.252(4)
_cell_measurement_reflns_used 2350
_cell_measurement_temperature 100(2)
_cell_measurement_theta_max 25.06
_cell_measurement_theta_min 2.81
_cell_volume 1900.3(16)
_computing_cell_refinement 'KM4CCD Software, (Oxford Diffraction Poland Sp, 1995-2003'
_computing_data_collection 'KM4CCD Software, (Oxford Diffraction Poland Sp, 1995-2003'
_computing_data_reduction 'KM4CCD Software, (Oxford Diffraction Poland Sp, 1995-2003'
_computing_molecular_graphics 'ORTEP III (Farrugia, 1997 )'
_computing_publication_material 'SHELXL-97 (Sheldrick, 1997)'
_computing_structure_refinement 'SHELXL-97 (Sheldrick, 1997)'
_computing_structure_solution 'SHELXS-97 (Sheldrick, 1990)'
_diffrn_ambient_temperature 100(2)
_diffrn_measured_fraction_theta_full 0.998
_diffrn_measured_fraction_theta_max 0.998
_diffrn_measurement_device_type 'KM4 CCD'
_diffrn_measurement_method /w
_diffrn_radiation_monochromator graphite
_diffrn_radiation_source 'fine-focus sealed tube'
_diffrn_radiation_type MoK\a
_diffrn_radiation_wavelength 0.71073
_diffrn_reflns_av_R_equivalents 0.0386
_diffrn_reflns_av_sigmaI/netI 0.0364
_diffrn_reflns_limit_h_max 38
_diffrn_reflns_limit_h_min -38
_diffrn_reflns_limit_k_max 8
_diffrn_reflns_limit_k_min -9
_diffrn_reflns_limit_l_max 8
_diffrn_reflns_limit_l_min -8
_diffrn_reflns_number 10097
_diffrn_reflns_theta_full 25.00
_diffrn_reflns_theta_max 25.06
_diffrn_reflns_theta_min 2.81
_exptl_absorpt_coefficient_mu 0.099
_exptl_absorpt_correction_T_max 0.911
_exptl_absorpt_correction_T_min 0.895
_exptl_absorpt_correction_type analytical
_exptl_absorpt_process_details 'CrysAlis Red.1.171.30, Oxford Diffraction '
_exptl_crystal_colour 'darkly in red brown'
_exptl_crystal_density_diffrn 1.336
_exptl_crystal_density_method 'not measured'
_exptl_crystal_description plate
_exptl_crystal_F_000 800
_exptl_crystal_size_max 0.15
_exptl_crystal_size_mid 0.14
_exptl_crystal_size_min 0.12
_refine_diff_density_max 0.174
_refine_diff_density_min -0.150
_refine_diff_density_rms 0.033
_refine_ls_abs_structure_details 'Flack H D (1983), Acta Cryst. A39, 876-881'
_refine_ls_abs_structure_Flack 0.0(6)
_refine_ls_extinction_method none
_refine_ls_goodness_of_fit_ref 1.006
_refine_ls_hydrogen_treatment constr
_refine_ls_matrix_type full
_refine_ls_number_parameters 258
_refine_ls_number_reflns 2889
_refine_ls_number_restraints 1
_refine_ls_restrained_S_all 1.006
_refine_ls_R_factor_all 0.0416
_refine_ls_R_factor_gt 0.0319
_refine_ls_shift/su_max 0.001
_refine_ls_shift/su_mean 0.000
_refine_ls_structure_factor_coef Fsqd
_refine_ls_weighting_details 'calc w=1/[\s^2^(Fo^2^)+(0.0443P)^2^+0.0000P] where P=(Fo^2^+2Fc^2^)/3'
_refine_ls_weighting_scheme calc
_refine_ls_wR_factor_gt 0.0677
_refine_ls_wR_factor_ref 0.0718
_reflns_number_gt 2482
_reflns_number_total 2889
_reflns_threshold_expression >2sigma(I)
_cod_data_source_file c0pp00035c.txt
_cod_data_source_block olo3dc
_cod_depositor_comments
;
The following automatic conversions were performed:

'_symmetry_cell_setting' value 'Monoclinic' changed to 'monoclinic'
according to
/usr/data/users/saulius/automatic-downloads/retrospective/RSC/lib/dictionaries/cif_core.dic
dictionary named 'cif_core.dic' version 2.4.2 from 2011-04-26.

Automatic conversion script
Id: cif_fix_values 2281 2013-09-26 08:29:07Z andrius 
;
_cod_original_sg_symbol_H-M 'C 2 '
_cod_database_code 1515917

loop_
_symmetry_equiv_pos_as_xyz
'x, y, z'
'-x, y, -z'
'x+1/2, y+1/2, z'
'-x+1/2, y+1/2, -z'

loop_
_atom_site_label
_atom_site_type_symbol
_atom_site_fract_x
_atom_site_fract_y
_atom_site_fract_z
_atom_site_U_iso_or_equiv
_atom_site_adp_type
_atom_site_occupancy
_atom_site_symmetry_multiplicity
_atom_site_calc_flag
_atom_site_refinement_flags
F1 F -0.69029(4) 0.38266(15) -0.87399(15) 0.0281(3) Uani 1 1 d .
F2 F -0.72714(3) 0.58752(15) -0.73567(14) 0.0242(3) Uani 1 1 d .
O1 O -0.53937(5) 1.51279(19) -1.1805(2) 0.0312(4) Uani 1 1 d .
O2 O -0.49399(4) 1.31173(19) -1.2489(2) 0.0310(4) Uani 1 1 d .
N1 N -0.65383(5) 0.6159(2) -0.7412(2) 0.0198(4) Uani 1 1 d .
N2 N -0.69500(5) 0.6499(2) -1.0263(2) 0.0196(4) Uani 1 1 d .
C1 C -0.64014(6) 0.5608(3) -0.5753(3) 0.0238(5) Uani 1 1 d .
C2 C -0.60645(6) 0.6566(3) -0.5240(3) 0.0239(5) Uani 1 1 d .
H2 H -0.5913 0.6435 -0.4131 0.029 Uiso 1 1 calc R
C3 C -0.59865(6) 0.7734(3) -0.6595(3) 0.0231(5) Uani 1 1 d .
C4 C -0.62885(6) 0.7475(3) -0.7986(3) 0.0198(4) Uani 1 1 d .
C5 C -0.63665(6) 0.8280(3) -0.9677(2) 0.0185(4) Uani 1 1 d .
C6 C -0.66905(6) 0.7804(2) -1.0800(3) 0.0189(4) Uani 1 1 d .
C7 C -0.68331(6) 0.8408(3) -1.2552(3) 0.0210(4) Uani 1 1 d .
C8 C -0.71674(6) 0.7456(3) -1.2996(3) 0.0220(4) Uani 1 1 d .
H8 H -0.7326 0.7565 -1.4087 0.026 Uiso 1 1 calc R
C9 C -0.72364(6) 0.6302(3) -1.1586(3) 0.0215(5) Uani 1 1 d .
C10 C -0.65877(7) 0.4163(3) -0.4761(3) 0.0301(5) Uani 1 1 d .
H10A H -0.6886 0.4231 -0.4854 0.045 Uiso 1 1 calc R
H10B H -0.6506 0.4194 -0.3460 0.045 Uiso 1 1 calc R
H10C H -0.6494 0.3114 -0.5317 0.045 Uiso 1 1 calc R
C11 C -0.56445(7) 0.8984(3) -0.6547(3) 0.0324(5) Uani 1 1 d .
H11A H -0.5514 0.8961 -0.5330 0.049 Uiso 1 1 calc R
H11B H -0.5753 1.0106 -0.6784 0.049 Uiso 1 1 calc R
H11C H -0.5444 0.8700 -0.7494 0.049 Uiso 1 1 calc R
C12 C -0.66786(6) 0.9850(3) -1.3672(3) 0.0267(5) Uani 1 1 d .
H12A H -0.6781 0.9755 -1.4939 0.040 Uiso 1 1 calc R
H12B H -0.6380 0.9836 -1.3679 0.040 Uiso 1 1 calc R
H12C H -0.6774 1.0902 -1.3131 0.040 Uiso 1 1 calc R
C13 C -0.75669(7) 0.5029(3) -1.1461(3) 0.0314(5) Uani 1 1 d .
H13A H -0.7458 0.3927 -1.1790 0.047 Uiso 1 1 calc R
H13B H -0.7788 0.5326 -1.2312 0.047 Uiso 1 1 calc R
H13C H -0.7672 0.4997 -1.0198 0.047 Uiso 1 1 calc R
C14 C -0.60908(6) 0.9665(3) -1.0268(3) 0.0192(4) Uani 1 1 d .
C15 C -0.57142(6) 0.9294(3) -1.1067(2) 0.0198(4) Uani 1 1 d .
H15 H -0.5633 0.8164 -1.1237 0.024 Uiso 1 1 calc R
C16 C -0.54598(6) 1.0594(3) -1.1610(3) 0.0231(5) Uani 1 1 d .
H16 H -0.5204 1.0347 -1.2155 0.028 Uiso 1 1 calc R
C17 C -0.55756(6) 1.2253(3) -1.1364(3) 0.0211(4) Uani 1 1 d .
C18 C -0.59519(6) 1.2618(3) -1.0568(3) 0.0221(4) Uani 1 1 d .
H18 H -0.6033 1.3749 -1.0402 0.026 Uiso 1 1 calc R
C19 C -0.62072(6) 1.1333(2) -1.0019(3) 0.0220(5) Uani 1 1 d .
H19 H -0.6463 1.1585 -0.9469 0.026 Uiso 1 1 calc R
C20 C -0.53042(6) 1.3663(3) -1.1897(3) 0.0231(5) Uani 1 1 d .
C21 C -0.46462(6) 1.4394(3) -1.2979(3) 0.0343(6) Uani 1 1 d .
H21A H -0.4757 1.5085 -1.3979 0.051 Uiso 1 1 calc R
H21B H -0.4393 1.3862 -1.3388 0.051 Uiso 1 1 calc R
H21C H -0.4590 1.5100 -1.1903 0.051 Uiso 1 1 calc R
B1 B -0.69273(7) 0.5536(3) -0.8416(3) 0.0207(5) Uani 1 1 d .

loop_
_atom_site_aniso_label
_atom_site_aniso_U_11
_atom_site_aniso_U_22
_atom_site_aniso_U_33
_atom_site_aniso_U_23
_atom_site_aniso_U_13
_atom_site_aniso_U_12
F1 0.0321(7) 0.0169(7) 0.0354(6) 0.0010(5) 0.0010(5) 0.0005(5)
F2 0.0206(6) 0.0260(7) 0.0261(6) 0.0014(5) 0.0069(5) -0.0003(5)
O1 0.0323(9) 0.0231(9) 0.0383(8) 0.0055(6) -0.0043(7) -0.0043(7)
O2 0.0220(8) 0.0327(9) 0.0385(8) 0.0099(7) 0.0016(7) -0.0063(7)
N1 0.0201(8) 0.0181(10) 0.0214(8) 0.0028(7) 0.0043(7) 0.0033(7)
N2 0.0174(8) 0.0196(9) 0.0218(8) -0.0017(7) 0.0023(7) -0.0004(7)
C1 0.0256(11) 0.0219(12) 0.0238(10) 0.0039(9) 0.0038(9) 0.0089(9)
C2 0.0219(10) 0.0285(12) 0.0213(10) 0.0010(9) -0.0006(8) 0.0072(10)
C3 0.0197(10) 0.0257(12) 0.0241(10) -0.0041(9) 0.0015(8) 0.0030(10)
C4 0.0174(9) 0.0203(11) 0.0216(10) 0.0008(8) 0.0042(8) 0.0020(9)
C5 0.0186(10) 0.0168(10) 0.0201(9) -0.0018(8) 0.0072(8) 0.0041(9)
C6 0.0180(9) 0.0165(11) 0.0224(9) 0.0010(8) 0.0047(8) 0.0006(9)
C7 0.0212(10) 0.0196(11) 0.0223(10) 0.0001(8) 0.0034(8) 0.0031(9)
C8 0.0226(10) 0.0261(12) 0.0173(9) -0.0007(9) -0.0001(8) 0.0007(10)
C9 0.0197(10) 0.0214(12) 0.0233(10) -0.0042(9) 0.0021(8) 0.0021(9)
C10 0.0344(12) 0.0256(13) 0.0302(11) 0.0087(9) 0.0054(9) 0.0031(11)
C11 0.0281(11) 0.0419(15) 0.0273(11) 0.0005(10) -0.0040(9) -0.0047(11)
C12 0.0257(11) 0.0269(13) 0.0275(11) 0.0042(9) -0.0002(9) 0.0001(10)
C13 0.0283(12) 0.0314(14) 0.0345(11) -0.0016(10) -0.0035(10) -0.0079(11)
C14 0.0192(10) 0.0198(11) 0.0187(9) 0.0019(8) 0.0010(8) -0.0015(9)
C15 0.0199(10) 0.0183(11) 0.0212(10) 0.0000(8) 0.0012(8) 0.0002(9)
C16 0.0172(10) 0.0311(13) 0.0212(9) 0.0011(10) 0.0030(8) 0.0000(10)
C17 0.0208(10) 0.0238(11) 0.0185(9) 0.0017(8) -0.0049(8) -0.0004(9)
C18 0.0238(10) 0.0166(11) 0.0257(10) 0.0023(9) -0.0037(8) 0.0023(9)
C19 0.0186(10) 0.0220(12) 0.0254(10) -0.0005(9) 0.0020(8) 0.0014(9)
C20 0.0235(11) 0.0243(13) 0.0215(10) 0.0039(9) -0.0053(8) -0.0037(10)
C21 0.0254(11) 0.0398(14) 0.0378(12) 0.0162(11) -0.0011(10) -0.0134(11)
B1 0.0199(12) 0.0177(13) 0.0243(11) 0.0000(10) 0.0049(10) -0.0005(10)

loop_
_atom_type_symbol
_atom_type_description
_atom_type_scat_dispersion_real
_atom_type_scat_dispersion_imag
_atom_type_scat_source
C C 0.0033 0.0016 'International Tables Vol C Tables 4.2.6.8 and 6.1.1.4'
H H 0.0000 0.0000 'International Tables Vol C Tables 4.2.6.8 and 6.1.1.4'
B B 0.0013 0.0007 'International Tables Vol C Tables 4.2.6.8 and 6.1.1.4'
F F 0.0171 0.0103 'International Tables Vol C Tables 4.2.6.8 and 6.1.1.4'
N N 0.0061 0.0033 'International Tables Vol C Tables 4.2.6.8 and 6.1.1.4'
O O 0.0106 0.0060 'International Tables Vol C Tables 4.2.6.8 and 6.1.1.4'

loop_
_geom_angle_atom_site_label_1
_geom_angle_atom_site_label_2
_geom_angle_atom_site_label_3
_geom_angle
C20 O2 C21 116.27(18)
C1 N1 C4 108.43(16)
C1 N1 B1 125.59(17)
C4 N1 B1 125.79(16)
C9 N2 C6 108.09(16)
C9 N2 B1 126.10(17)
C6 N2 B1 125.69(16)
N1 C1 C2 108.55(18)
N1 C1 C10 122.98(19)
C2 C1 C10 128.43(19)
C3 C2 C1 109.27(18)
C3 C2 H2 125.4
C1 C2 H2 125.4
C2 C3 C4 106.00(18)
C2 C3 C11 124.99(18)
C4 C3 C11 129.01(18)
N1 C4 C5 119.88(18)
N1 C4 C3 107.75(16)
C5 C4 C3 132.36(19)
C6 C5 C4 121.48(19)
C6 C5 C14 119.80(17)
C4 C5 C14 118.72(18)
C5 C6 N2 120.28(17)
C5 C6 C7 132.28(18)
N2 C6 C7 107.44(16)
C8 C7 C6 106.20(18)
C8 C7 C12 124.78(18)
C6 C7 C12 128.91(18)
C7 C8 C9 109.02(17)
C7 C8 H8 125.5
C9 C8 H8 125.5
N2 C9 C8 109.24(17)
N2 C9 C13 122.76(18)
C8 C9 C13 128.00(18)
C1 C10 H10A 109.5
C1 C10 H10B 109.5
H10A C10 H10B 109.5
C1 C10 H10C 109.5
H10A C10 H10C 109.5
H10B C10 H10C 109.5
C3 C11 H11A 109.5
C3 C11 H11B 109.5
H11A C11 H11B 109.5
C3 C11 H11C 109.5
H11A C11 H11C 109.5
H11B C11 H11C 109.5
C7 C12 H12A 109.5
C7 C12 H12B 109.5
H12A C12 H12B 109.5
C7 C12 H12C 109.5
H12A C12 H12C 109.5
H12B C12 H12C 109.5
C9 C13 H13A 109.5
C9 C13 H13B 109.5
H13A C13 H13B 109.5
C9 C13 H13C 109.5
H13A C13 H13C 109.5
H13B C13 H13C 109.5
C15 C14 C19 119.86(18)
C15 C14 C5 119.87(18)
C19 C14 C5 120.27(18)
C16 C15 C14 119.36(19)
C16 C15 H15 120.3
C14 C15 H15 120.3
C15 C16 C17 120.80(18)
C15 C16 H16 119.6
C17 C16 H16 119.6
C16 C17 C18 119.6(2)
C16 C17 C20 121.65(18)
C18 C17 C20 118.69(19)
C19 C18 C17 120.0(2)
C19 C18 H18 120.0
C17 C18 H18 120.0
C18 C19 C14 120.31(19)
C18 C19 H19 119.8
C14 C19 H19 119.8
O1 C20 O2 123.2(2)
O1 C20 C17 125.0(2)
O2 C20 C17 111.77(19)
O2 C21 H21A 109.5
O2 C21 H21B 109.5
H21A C21 H21B 109.5
O2 C21 H21C 109.5
H21A C21 H21C 109.5
H21B C21 H21C 109.5
F1 B1 F2 109.39(17)
F1 B1 N2 110.23(16)
F2 B1 N2 110.13(17)
F1 B1 N1 110.37(17)
F2 B1 N1 110.18(16)
N2 B1 N1 106.51(16)

loop_
_geom_bond_atom_site_label_1
_geom_bond_atom_site_label_2
_geom_bond_distance
F1 B1 1.388(3)
F2 B1 1.394(3)
O1 C20 1.209(3)
O2 C20 1.343(3)
O2 C21 1.448(3)
N1 C1 1.356(3)
N1 C4 1.397(3)
N1 B1 1.549(3)
N2 C9 1.350(2)
N2 C6 1.402(3)
N2 B1 1.546(3)
C1 C2 1.394(3)
C1 C10 1.493(3)
C2 C3 1.380(3)
C2 H2 0.9500
C3 C4 1.426(3)
C3 C11 1.502(3)
C4 C5 1.407(3)
C5 C6 1.389(3)
C5 C14 1.493(3)
C6 C7 1.436(3)
C7 C8 1.371(3)
C7 C12 1.499(3)
C8 C9 1.396(3)
C8 H8 0.9500
C9 C13 1.489(3)
C10 H10A 0.9800
C10 H10B 0.9800
C10 H10C 0.9800
C11 H11A 0.9800
C11 H11B 0.9800
C11 H11C 0.9800
C12 H12A 0.9800
C12 H12B 0.9800
C12 H12C 0.9800
C13 H13A 0.9800
C13 H13B 0.9800
C13 H13C 0.9800
C14 C15 1.397(3)
C14 C19 1.398(3)
C15 C16 1.390(3)
C15 H15 0.9500
C16 C17 1.391(3)
C16 H16 0.9500
C17 C18 1.395(3)
C17 C20 1.487(3)
C18 C19 1.384(3)
C18 H18 0.9500
C19 H19 0.9500
C21 H21A 0.9800
C21 H21B 0.9800
C21 H21C 0.9800

loop_
_geom_torsion_atom_site_label_1
_geom_torsion_atom_site_label_2
_geom_torsion_atom_site_label_3
_geom_torsion_atom_site_label_4
_geom_torsion
C4 N1 C1 C2 0.3(2)
B1 N1 C1 C2 -174.90(18)
C4 N1 C1 C10 -177.63(18)
B1 N1 C1 C10 7.1(3)
N1 C1 C2 C3 -0.3(2)
C10 C1 C2 C3 177.6(2)
C1 C2 C3 C4 0.1(2)
C1 C2 C3 C11 -179.4(2)
C1 N1 C4 C5 -179.79(18)
B1 N1 C4 C5 -4.6(3)
C1 N1 C4 C3 -0.3(2)
B1 N1 C4 C3 174.94(17)
C2 C3 C4 N1 0.1(2)
C11 C3 C4 N1 179.5(2)
C2 C3 C4 C5 179.5(2)
C11 C3 C4 C5 -1.0(4)
N1 C4 C5 C6 0.4(3)
C3 C4 C5 C6 -178.9(2)
N1 C4 C5 C14 -179.10(16)
C3 C4 C5 C14 1.5(3)
C4 C5 C6 N2 0.1(3)
C14 C5 C6 N2 179.66(17)
C4 C5 C6 C7 -180.0(2)
C14 C5 C6 C7 -0.4(3)
C9 N2 C6 C5 179.74(17)
B1 N2 C6 C5 3.4(3)
C9 N2 C6 C7 -0.2(2)
B1 N2 C6 C7 -176.52(17)
C5 C6 C7 C8 -180.0(2)
N2 C6 C7 C8 -0.1(2)
C5 C6 C7 C12 -3.8(4)
N2 C6 C7 C12 176.15(19)
C6 C7 C8 C9 0.3(2)
C12 C7 C8 C9 -176.13(18)
C6 N2 C9 C8 0.4(2)
B1 N2 C9 C8 176.67(18)
C6 N2 C9 C13 -179.35(18)
B1 N2 C9 C13 -3.0(3)
C7 C8 C9 N2 -0.4(2)
C7 C8 C9 C13 179.3(2)
C6 C5 C14 C15 -99.7(2)
C4 C5 C14 C15 79.9(2)
C6 C5 C14 C19 80.6(2)
C4 C5 C14 C19 -99.8(2)
C19 C14 C15 C16 -0.2(3)
C5 C14 C15 C16 -179.92(18)
C14 C15 C16 C17 0.1(3)
C15 C16 C17 C18 -0.2(3)
C15 C16 C17 C20 178.63(16)
C16 C17 C18 C19 0.3(3)
C20 C17 C18 C19 -178.52(17)
C17 C18 C19 C14 -0.4(3)
C15 C14 C19 C18 0.4(3)
C5 C14 C19 C18 -179.94(18)
C21 O2 C20 O1 1.7(3)
C21 O2 C20 C17 -177.78(15)
C16 C17 C20 O1 176.2(2)
C18 C17 C20 O1 -5.0(3)
C16 C17 C20 O2 -4.3(2)
C18 C17 C20 O2 174.45(16)
C9 N2 B1 F1 58.3(2)
C6 N2 B1 F1 -125.99(19)
C9 N2 B1 F2 -62.5(2)
C6 N2 B1 F2 113.2(2)
C9 N2 B1 N1 178.07(17)
C6 N2 B1 N1 -6.2(2)
C1 N1 B1 F1 -59.1(2)
C4 N1 B1 F1 126.51(19)
C1 N1 B1 F2 61.8(3)
C4 N1 B1 F2 -112.6(2)
C1 N1 B1 N2 -178.75(17)
C4 N1 B1 N2 6.8(2)
